data_7101707
loop_
_publ_author_name
'Betson, Mark S'
'Bracegirdle, Ann'
'Clayden, Jonathan'
'Helliwell, Madeleine'
'Lund, Andrew'
'Pickworth, Mark'
'Snape, Timothy J'
'Worrall, Christopher P'

_publ_section_title
;
 Achieving conformational control over C-C, C-N and C-O bonds in
 biaryls, N,N'-diarylureas and diaryl ethers: advantages of a relay
 axis.
;
_journal_issue 7
_journal_name_full 'Chemical communications (Cambridge, England)'
_journal_page_first 754
_journal_page_last 756
_journal_paper_doi 10.1039/b614618j
_journal_year 2007
_chemical_formula_sum 'C23 H24.5 N2 O2.25 S'
_chemical_formula_weight 397.01
_chemical_name_systematic
;
?
;
_space_group_IT_number 5
_symmetry_cell_setting monoclinic
_symmetry_space_group_name_Hall 'C 2y'
_symmetry_space_group_name_H-M 'C 1 2 1'
_atom_sites_solution_hydrogens geom
_atom_sites_solution_primary direct
_atom_sites_solution_secondary difmap
_audit_creation_method SHELXL-97
_cell_angle_alpha 90.00
_cell_angle_beta 108.65(2)
_cell_angle_gamma 90.00
_cell_formula_units_Z 4
_cell_length_a 24.932(6)
_cell_length_b 8.345(3)
_cell_length_c 10.856(3)
_cell_measurement_reflns_used 1230
_cell_measurement_temperature 293(2)
_cell_measurement_theta_max 25.03
_cell_measurement_theta_min 3.27
_cell_volume 2140.3(10)
_computing_cell_refinement CrysalisCCD
_computing_data_collection CrysalisCCD
_computing_data_reduction CrysalisRED
_computing_molecular_graphics 'Bruker SHELXTL'
_computing_publication_material 'Bruker SHELXTL'
_computing_structure_refinement 'SHELXL-97 (Sheldrick, 1997)'
_computing_structure_solution 'SHELXS-97 (Sheldrick, 1990)'
_diffrn_ambient_temperature 293(2)
_diffrn_measured_fraction_theta_full 0.997
_diffrn_measured_fraction_theta_max 0.997
_diffrn_measurement_device_type 'CCD diffractometer'
_diffrn_measurement_method 'phi and omega scans'
_diffrn_radiation_monochromator graphite
_diffrn_radiation_source 'fine-focus sealed tube'
_diffrn_radiation_type MoK\a
_diffrn_radiation_wavelength 0.71073
_diffrn_reflns_av_R_equivalents 0.0794
_diffrn_reflns_av_sigmaI/netI 0.1408
_diffrn_reflns_limit_h_max 29
_diffrn_reflns_limit_h_min -29
_diffrn_reflns_limit_k_max 9
_diffrn_reflns_limit_k_min -6
_diffrn_reflns_limit_l_max 12
_diffrn_reflns_limit_l_min -12
_diffrn_reflns_number 6959
_diffrn_reflns_theta_full 25.03
_diffrn_reflns_theta_max 25.03
_diffrn_reflns_theta_min 3.38
_exptl_absorpt_coefficient_mu 0.173
_exptl_absorpt_correction_type none
_exptl_crystal_colour colourless
_exptl_crystal_density_diffrn 1.232
_exptl_crystal_density_method 'not measured'
_exptl_crystal_description plate
_exptl_crystal_F_000 842
_exptl_crystal_size_max 0.4
_exptl_crystal_size_mid 0.2
_exptl_crystal_size_min 0.13
_refine_diff_density_max 0.138
_refine_diff_density_min -0.170
_refine_diff_density_rms 0.035
_refine_ls_abs_structure_details 'Flack H D (1983), Acta Cryst. A39, 876-881'
_refine_ls_abs_structure_Flack 0.01(11)
_refine_ls_extinction_method none
_refine_ls_goodness_of_fit_ref 0.802
_refine_ls_hydrogen_treatment constr
_refine_ls_matrix_type full
_refine_ls_number_parameters 259
_refine_ls_number_reflns 2700
_refine_ls_number_restraints 1
_refine_ls_restrained_S_all 0.802
_refine_ls_R_factor_all 0.0997
_refine_ls_R_factor_gt 0.0425
_refine_ls_shift/su_max 0.023
_refine_ls_shift/su_mean 0.001
_refine_ls_structure_factor_coef Fsqd
_refine_ls_weighting_details 'calc w=1/[\s^2^(Fo^2^)+(0.0322P)^2^+0.0000P] where P=(Fo^2^+2Fc^2^)/3'
_refine_ls_weighting_scheme calc
_refine_ls_wR_factor_gt 0.0761
_refine_ls_wR_factor_ref 0.0955
_reflns_number_gt 1230
_reflns_number_total 2700
_reflns_threshold_expression >2sigma(I)
_cod_data_source_file b614618j.txt
_cod_data_source_block s1824_dc
_cod_depositor_comments
;
The following automatic conversions were performed:
'_symmetry_cell_setting' value 'Monoclinic' changed to 'monoclinic'
according to '/home/saulius/struct/CIF-dictionaries/cif_core.dic'
dictionary named 'cif_core.dic' version 2.4.1 from 2010-06-29.

Automatic conversion script
Id: cif_fix_enum 1527 2010-12-29 10:47:43Z saulius 
;
_cod_original_sg_symbol_H-M C2
_cod_original_formula_sum 'C23 H24.50 N2 O2.25 S'
_cod_database_code 7101707

loop_
_symmetry_equiv_pos_as_xyz
'x, y, z'
'-x, y, -z'
'x+1/2, y+1/2, z'
'-x+1/2, y+1/2, -z'

loop_
_atom_site_label
_atom_site_type_symbol
_atom_site_fract_x
_atom_site_fract_y
_atom_site_fract_z
_atom_site_U_iso_or_equiv
_atom_site_adp_type
_atom_site_occupancy
_atom_site_symmetry_multiplicity
_atom_site_calc_flag
_atom_site_refinement_flags
O1S O 0.0000 0.2240(15) 0.0000 0.123(4) Uiso 0.50 2 d SP
S1 S 0.07603(6) 0.16430(15) 0.81449(12) 0.0674(4) Uani 1 1 d .
O1 O 0.02067(15) 0.0766(4) 0.7716(3) 0.0833(11) Uani 1 1 d .
O2 O 0.22016(16) 0.3104(4) 1.0177(3) 0.0858(12) Uani 1 1 d .
N1 N 0.15731(17) 0.4530(4) 0.8587(4) 0.0600(11) Uani 1 1 d .
N2 N 0.14404(16) 0.4274(5) 1.0600(4) 0.0553(11) Uani 1 1 d .
C1 C 0.0586(2) 0.3705(5) 0.7617(4) 0.0521(13) Uani 1 1 d .
C2 C 0.09858(19) 0.4889(6) 0.7936(4) 0.0451(12) Uani 1 1 d .
C3 C 0.0820(2) 0.6455(7) 0.7541(4) 0.0580(13) Uani 1 1 d .
H3 H 0.1083 0.7284 0.7738 0.070 Uiso 1 1 calc R
C4 C 0.0255(2) 0.6758(7) 0.6849(4) 0.0595(13) Uani 1 1 d .
H4 H 0.0147 0.7801 0.6581 0.071 Uiso 1 1 calc R
C5 C -0.0151(2) 0.5576(7) 0.6544(4) 0.0595(14) Uani 1 1 d .
C6 C 0.0025(2) 0.4031(6) 0.6966(5) 0.0587(14) Uani 1 1 d .
H6 H -0.0240 0.3208 0.6807 0.070 Uiso 1 1 calc R
C7 C 0.1963(2) 0.4716(7) 0.7845(5) 0.0818(18) Uani 1 1 d .
H7A H 0.2325 0.4279 0.8331 0.123 Uiso 1 1 calc R
H7B H 0.2004 0.5833 0.7684 0.123 Uiso 1 1 calc R
H7C H 0.1817 0.4159 0.7033 0.123 Uiso 1 1 calc R
C8 C 0.1764(2) 0.3922(6) 0.9816(5) 0.0583(14) Uani 1 1 d .
C9 C 0.1510(2) 0.3238(6) 1.1712(5) 0.0743(16) Uani 1 1 d .
H9A H 0.1667 0.2232 1.1569 0.111 Uiso 1 1 calc R
H9B H 0.1148 0.3060 1.1827 0.111 Uiso 1 1 calc R
H9C H 0.1760 0.3737 1.2477 0.111 Uiso 1 1 calc R
C10 C 0.1270(2) 0.5864(6) 1.0712(4) 0.0510(12) Uani 1 1 d .
C11 C 0.1602(2) 0.7164(6) 1.0613(4) 0.0588(15) Uani 1 1 d .
H11 H 0.1942 0.6986 1.0449 0.071 Uiso 1 1 calc R
C12 C 0.1437(2) 0.8711(7) 1.0752(5) 0.0696(17) Uani 1 1 d .
H12 H 0.1662 0.9568 1.0669 0.084 Uiso 1 1 calc R
C13 C 0.0940(2) 0.8989(7) 1.1015(5) 0.0659(15) Uani 1 1 d .
H13 H 0.0828 1.0029 1.1123 0.079 Uiso 1 1 calc R
C14 C 0.0615(2) 0.7715(8) 1.1115(5) 0.0693(16) Uani 1 1 d .
H14 H 0.0281 0.7900 1.1300 0.083 Uiso 1 1 calc R
C15 C 0.0765(2) 0.6170(6) 1.0953(4) 0.0640(15) Uani 1 1 d .
H15 H 0.0529 0.5327 1.1003 0.077 Uiso 1 1 calc R
C16 C -0.0766(2) 0.5932(6) 0.5807(4) 0.0782(17) Uani 1 1 d .
H16A H -0.0834 0.5772 0.4894 0.117 Uiso 1 1 calc R
H16B H -0.0849 0.7023 0.5960 0.117 Uiso 1 1 calc R
H16C H -0.1004 0.5226 0.6100 0.117 Uiso 1 1 calc R
C17 C 0.1127(2) 0.1097(5) 0.7042(5) 0.0552(14) Uani 1 1 d .
C18 C 0.0887(2) 0.1093(6) 0.5732(5) 0.0788(18) Uani 1 1 d .
H18 H 0.0519 0.1465 0.5373 0.095 Uiso 1 1 calc R
C19 C 0.1170(3) 0.0561(7) 0.4922(5) 0.092(2) Uani 1 1 d .
H19 H 0.0986 0.0571 0.4030 0.110 Uiso 1 1 calc R
C20 C 0.1716(3) 0.0012(7) 0.5389(6) 0.090(2) Uani 1 1 d .
C21 C 0.1954(2) 0.0002(8) 0.6737(7) 0.103(2) Uani 1 1 d .
H21 H 0.2322 -0.0375 0.7102 0.124 Uiso 1 1 calc R
C22 C 0.1667(3) 0.0527(7) 0.7544(5) 0.0884(19) Uani 1 1 d .
H22 H 0.1840 0.0495 0.8440 0.106 Uiso 1 1 calc R
C23 C 0.2038(3) -0.0567(9) 0.4493(7) 0.140(3) Uani 1 1 d .
H23A H 0.1777 -0.0737 0.3637 0.210 Uiso 1 1 calc R
H23B H 0.2228 -0.1554 0.4822 0.210 Uiso 1 1 calc R
H23C H 0.2312 0.0226 0.4458 0.210 Uiso 1 1 calc R

loop_
_atom_site_aniso_label
_atom_site_aniso_U_11
_atom_site_aniso_U_22
_atom_site_aniso_U_33
_atom_site_aniso_U_23
_atom_site_aniso_U_13
_atom_site_aniso_U_12
S1 0.0797(11) 0.0542(8) 0.0641(8) 0.0004(8) 0.0171(7) 0.0070(9)
O1 0.080(3) 0.062(2) 0.109(3) -0.001(2) 0.031(2) -0.016(2)
O2 0.068(3) 0.104(3) 0.072(3) -0.004(2) 0.004(2) 0.018(2)
N1 0.052(3) 0.067(3) 0.058(3) -0.011(2) 0.012(2) 0.000(2)
N2 0.063(3) 0.062(3) 0.040(3) 0.001(2) 0.015(2) -0.006(2)
C1 0.057(4) 0.048(3) 0.052(3) -0.006(2) 0.020(3) -0.006(3)
C2 0.047(3) 0.056(3) 0.037(3) -0.008(2) 0.018(2) 0.004(3)
C3 0.058(3) 0.061(3) 0.053(3) -0.002(3) 0.015(3) -0.013(3)
C4 0.076(4) 0.057(3) 0.048(3) 0.012(3) 0.024(3) 0.014(3)
C5 0.066(4) 0.061(3) 0.046(3) 0.000(3) 0.009(3) 0.001(3)
C6 0.048(3) 0.065(4) 0.057(3) -0.005(3) 0.008(3) -0.002(3)
C7 0.052(3) 0.124(5) 0.074(4) 0.000(4) 0.027(3) 0.005(3)
C8 0.059(4) 0.066(4) 0.049(4) -0.009(3) 0.015(3) 0.004(3)
C9 0.084(4) 0.067(4) 0.072(4) 0.001(3) 0.025(3) -0.011(3)
C10 0.055(3) 0.051(3) 0.048(3) -0.006(3) 0.019(3) 0.005(3)
C11 0.053(3) 0.074(4) 0.048(3) -0.013(3) 0.013(3) -0.011(3)
C12 0.077(4) 0.058(4) 0.063(4) -0.002(3) 0.008(3) -0.014(3)
C13 0.074(4) 0.064(4) 0.063(4) -0.006(3) 0.027(3) 0.008(4)
C14 0.062(4) 0.092(5) 0.058(4) 0.004(3) 0.025(3) 0.011(4)
C15 0.063(4) 0.062(4) 0.064(4) 0.004(3) 0.016(3) 0.002(3)
C16 0.062(4) 0.108(5) 0.064(3) 0.013(3) 0.019(3) 0.013(3)
C17 0.059(3) 0.042(3) 0.054(3) -0.004(2) 0.003(3) 0.008(2)
C18 0.078(4) 0.085(5) 0.054(4) -0.002(3) -0.006(3) 0.019(3)
C19 0.099(5) 0.107(5) 0.052(4) -0.018(4) 0.000(4) 0.020(4)
C20 0.086(5) 0.100(5) 0.072(5) -0.019(4) 0.008(4) 0.018(4)
C21 0.064(4) 0.149(6) 0.083(5) -0.025(4) 0.003(4) 0.038(4)
C22 0.082(4) 0.103(5) 0.059(4) -0.017(3) -0.008(4) 0.025(4)
C23 0.120(6) 0.183(8) 0.108(6) -0.044(5) 0.024(5) 0.049(6)

loop_
_atom_type_symbol
_atom_type_description
_atom_type_scat_dispersion_real
_atom_type_scat_dispersion_imag
_atom_type_scat_source
C C 0.0033 0.0016 'International Tables Vol C Tables 4.2.6.8 and 6.1.1.4'
H H 0.0000 0.0000 'International Tables Vol C Tables 4.2.6.8 and 6.1.1.4'
N N 0.0061 0.0033 'International Tables Vol C Tables 4.2.6.8 and 6.1.1.4'
O O 0.0106 0.0060 'International Tables Vol C Tables 4.2.6.8 and 6.1.1.4'
S S 0.1246 0.1234 'International Tables Vol C Tables 4.2.6.8 and 6.1.1.4'

loop_
_geom_angle_atom_site_label_1
_geom_angle_atom_site_label_2
_geom_angle_atom_site_label_3
_geom_angle
O1 S1 C17 106.6(2)
O1 S1 C1 105.1(2)
C17 S1 C1 98.8(2)
C8 N1 C2 122.7(4)
C8 N1 C7 119.7(4)
C2 N1 C7 117.4(4)
C8 N2 C10 120.4(4)
C8 N2 C9 116.7(5)
C10 N2 C9 116.6(4)
C2 C1 C6 121.7(4)
C2 C1 S1 121.4(4)
C6 C1 S1 116.7(4)
C1 C2 C3 118.6(4)
C1 C2 N1 121.2(4)
C3 C2 N1 120.1(4)
C4 C3 C2 119.0(5)
C4 C3 H3 120.5
C2 C3 H3 120.5
C5 C4 C3 122.7(5)
C5 C4 H4 118.7
C3 C4 H4 118.7
C4 C5 C6 117.1(5)
C4 C5 C16 121.9(5)
C6 C5 C16 120.9(5)
C1 C6 C5 120.8(5)
C1 C6 H6 119.6
C5 C6 H6 119.6
N1 C7 H7A 109.5
N1 C7 H7B 109.5
H7A C7 H7B 109.5
N1 C7 H7C 109.5
H7A C7 H7C 109.5
H7B C7 H7C 109.5
O2 C8 N1 120.7(5)
O2 C8 N2 123.5(5)
N1 C8 N2 115.8(5)
N2 C9 H9A 109.5
N2 C9 H9B 109.5
H9A C9 H9B 109.5
N2 C9 H9C 109.5
H9A C9 H9C 109.5
H9B C9 H9C 109.5
C15 C10 C11 118.1(5)
C15 C10 N2 120.4(5)
C11 C10 N2 121.5(4)
C12 C11 C10 121.0(5)
C12 C11 H11 119.5
C10 C11 H11 119.5
C11 C12 C13 120.1(6)
C11 C12 H12 120.0
C13 C12 H12 120.0
C14 C13 C12 118.8(5)
C14 C13 H13 120.6
C12 C13 H13 120.6
C13 C14 C15 122.2(5)
C13 C14 H14 118.9
C15 C14 H14 118.9
C14 C15 C10 119.8(5)
C14 C15 H15 120.1
C10 C15 H15 120.1
C5 C16 H16A 109.5
C5 C16 H16B 109.5
H16A C16 H16B 109.5
C5 C16 H16C 109.5
H16A C16 H16C 109.5
H16B C16 H16C 109.5
C18 C17 C22 117.7(5)
C18 C17 S1 123.9(4)
C22 C17 S1 118.2(4)
C17 C18 C19 122.2(5)
C17 C18 H18 118.9
C19 C18 H18 118.9
C18 C19 C20 121.8(6)
C18 C19 H19 119.1
C20 C19 H19 119.1
C19 C20 C21 115.4(6)
C19 C20 C23 122.3(6)
C21 C20 C23 122.3(6)
C22 C21 C20 122.5(6)
C22 C21 H21 118.8
C20 C21 H21 118.8
C17 C22 C21 120.4(5)
C17 C22 H22 119.8
C21 C22 H22 119.8
C20 C23 H23A 109.5
C20 C23 H23B 109.5
H23A C23 H23B 109.5
C20 C23 H23C 109.5
H23A C23 H23C 109.5
H23B C23 H23C 109.5

loop_
_geom_bond_atom_site_label_1
_geom_bond_atom_site_label_2
_geom_bond_distance
S1 O1 1.499(3)
S1 C17 1.782(5)
S1 C1 1.822(5)
O2 C8 1.240(5)
N1 C8 1.364(6)
N1 C2 1.439(5)
N1 C7 1.455(6)
N2 C8 1.378(6)
N2 C10 1.411(6)
N2 C9 1.450(5)
C1 C2 1.367(6)
C1 C6 1.377(6)
C2 C3 1.396(6)
C3 C4 1.391(5)
C3 H3 0.9300
C4 C5 1.375(6)
C4 H4 0.9300
C5 C6 1.391(6)
C5 C16 1.516(6)
C6 H6 0.9300
C7 H7A 0.9600
C7 H7B 0.9600
C7 H7C 0.9600
C9 H9A 0.9600
C9 H9B 0.9600
C9 H9C 0.9600
C10 C15 1.388(6)
C10 C11 1.391(6)
C11 C12 1.378(6)
C11 H11 0.9300
C12 C13 1.379(6)
C12 H12 0.9300
C13 C14 1.362(7)
C13 H13 0.9300
C14 C15 1.369(6)
C14 H14 0.9300
C15 H15 0.9300
C16 H16A 0.9600
C16 H16B 0.9600
C16 H16C 0.9600
C17 C18 1.355(6)
C17 C22 1.367(6)
C18 C19 1.364(7)
C18 H18 0.9300
C19 C20 1.372(7)
C19 H19 0.9300
C20 C21 1.392(7)
C20 C23 1.524(8)
C21 C22 1.369(7)
C21 H21 0.9300
C22 H22 0.9300
C23 H23A 0.9600
C23 H23B 0.9600
C23 H23C 0.9600

loop_
_geom_torsion_atom_site_label_1
_geom_torsion_atom_site_label_2
_geom_torsion_atom_site_label_3
_geom_torsion_atom_site_label_4
_geom_torsion
O1 S1 C1 C2 174.8(4)
C17 S1 C1 C2 -75.3(4)
O1 S1 C1 C6 -0.6(4)
C17 S1 C1 C6 109.3(4)
C6 C1 C2 C3 -2.5(6)
S1 C1 C2 C3 -177.7(3)
C6 C1 C2 N1 -178.4(4)
S1 C1 C2 N1 6.5(6)
C8 N1 C2 C1 -65.1(6)
C7 N1 C2 C1 110.1(5)
C8 N1 C2 C3 119.1(5)
C7 N1 C2 C3 -65.7(6)
C1 C2 C3 C4 0.5(6)
N1 C2 C3 C4 176.4(4)
C2 C3 C4 C5 0.6(6)
C3 C4 C5 C6 0.4(7)
C3 C4 C5 C16 179.0(4)
C2 C1 C6 C5 3.6(7)
S1 C1 C6 C5 178.9(4)
C4 C5 C6 C1 -2.4(7)
C16 C5 C6 C1 178.9(4)
C2 N1 C8 O2 153.7(5)
C7 N1 C8 O2 -21.3(7)
C2 N1 C8 N2 -26.1(6)
C7 N1 C8 N2 158.8(4)
C10 N2 C8 O2 130.9(5)
C9 N2 C8 O2 -20.4(7)
C10 N2 C8 N1 -49.3(6)
C9 N2 C8 N1 159.4(4)
C8 N2 C10 C15 149.9(4)
C9 N2 C10 C15 -58.8(6)
C8 N2 C10 C11 -31.3(6)
C9 N2 C10 C11 119.9(5)
C15 C10 C11 C12 0.2(7)
N2 C10 C11 C12 -178.6(4)
C10 C11 C12 C13 1.0(7)
C11 C12 C13 C14 -0.9(8)
C12 C13 C14 C15 -0.6(8)
C13 C14 C15 C10 1.8(8)
C11 C10 C15 C14 -1.6(7)
N2 C10 C15 C14 177.2(4)
O1 S1 C17 C18 47.3(5)
C1 S1 C17 C18 -61.4(5)
O1 S1 C17 C22 -127.2(4)
C1 S1 C17 C22 124.1(4)
C22 C17 C18 C19 -0.7(8)
S1 C17 C18 C19 -175.3(4)
C17 C18 C19 C20 -0.6(10)
C18 C19 C20 C21 1.5(9)
C18 C19 C20 C23 -179.3(6)
C19 C20 C21 C22 -1.0(9)
C23 C20 C21 C22 179.7(6)
C18 C17 C22 C21 1.2(8)
S1 C17 C22 C21 176.1(5)
C20 C21 C22 C17 -0.4(9)
